data_4504243
loop_
_publ_author_name
'Xue, Dong-Xu'
'Lin, Yan-Yong'
'Cheng, Xiao-Ning'
'Chen, Xiao-Ming'

_publ_section_title
;
 A Tetracarboxylate&#x2212;Bridged Dicopper(II) Paddle-Wheel-Based 2-D
 Porous Coordination Polymer with Gas Sorption Properties
;
_journal_issue 7
_journal_name_full 'Crystal Growth &amp; Design'
_journal_page_first 1332
_journal_paper_doi 10.1021/cg070144q
_journal_volume 7
_journal_year 2007
_chemical_formula_moiety 'Copper(II) terephthalate'
_chemical_formula_sum 'C19 H16 Cu2 N O10'
_chemical_formula_weight 600.47
_chemical_name_common 'Copper(II) terephthalate'
_chemical_name_systematic
; 
 ? 
;
_space_group_IT_number 64
_symmetry_cell_setting orthorhombic
_symmetry_space_group_name_Hall '-C 2ac 2'
_symmetry_space_group_name_H-M 'C m c a'
_atom_sites_solution_hydrogens geom
_atom_sites_solution_primary direct
_atom_sites_solution_secondary difmap
_audit_creation_method SHELXL-97
_cell_angle_alpha 90.00
_cell_angle_beta 90.00
_cell_angle_gamma 90.00
_cell_formula_units_Z 16
_cell_length_a 27.948(5)
_cell_length_b 25.110(5)
_cell_length_c 15.232(3)
_cell_measurement_temperature 293(2)
_cell_volume 10689(4)
_computing_cell_refinement 'SAINT-PLUS, Ver. 6.0, 1997'
_computing_data_collection 'Bruker SMART,1998'
_computing_data_reduction 'SAINT-PLUS, Ver. 6.0, 1997'
_computing_molecular_graphics 'XP, Ver. 6.10, Bruker AXS Inc., 2000.'
_computing_publication_material 'SHELXTL-Bruker AXS Inc., 1998.'
_computing_structure_refinement 'SHELXL-97 (Sheldrick, 1997)'
_computing_structure_solution 'SHELXS-97 (Sheldrick, 1990)'
_diffrn_ambient_temperature 293(2)
_diffrn_measured_fraction_theta_full 0.995
_diffrn_measured_fraction_theta_max 0.995
_diffrn_measurement_device_type 'Bruker Apex CCD'
_diffrn_measurement_method '\w scan'
_diffrn_radiation_monochromator graphite
_diffrn_radiation_source 'fine-focus sealed tube'
_diffrn_radiation_type MoK\a
_diffrn_radiation_wavelength 0.71073
_diffrn_reflns_av_R_equivalents 0.1232
_diffrn_reflns_av_sigmaI/netI 0.1118
_diffrn_reflns_limit_h_max 33
_diffrn_reflns_limit_h_min -33
_diffrn_reflns_limit_k_max 20
_diffrn_reflns_limit_k_min -29
_diffrn_reflns_limit_l_max 18
_diffrn_reflns_limit_l_min -17
_diffrn_reflns_number 24991
_diffrn_reflns_theta_full 25.00
_diffrn_reflns_theta_max 25.00
_diffrn_reflns_theta_min 1.46
_exptl_absorpt_coefficient_mu 1.636
_exptl_absorpt_correction_T_max 0.9525
_exptl_absorpt_correction_T_min 0.8154
_exptl_absorpt_process_details 'SADABS (Bruker, 2002)'
_exptl_crystal_colour blue
_exptl_crystal_density_diffrn 1.356
_exptl_crystal_density_method 'not measured'
_exptl_crystal_description sheet
_exptl_crystal_F_000 4399
_exptl_crystal_size_max 0.13
_exptl_crystal_size_mid 0.09
_exptl_crystal_size_min 0.03
_refine_diff_density_max 1.007
_refine_diff_density_min -0.966
_refine_diff_density_rms 0.134
_refine_ls_extinction_method none
_refine_ls_goodness_of_fit_ref 1.052
_refine_ls_hydrogen_treatment mixed
_refine_ls_matrix_type full
_refine_ls_number_parameters 307
_refine_ls_number_reflns 4797
_refine_ls_number_restraints 0
_refine_ls_restrained_S_all 1.052
_refine_ls_R_factor_all 0.1536
_refine_ls_R_factor_gt 0.0931
_refine_ls_shift/su_max 0.947
_refine_ls_shift/su_mean 0.007
_refine_ls_structure_factor_coef Fsqd
_refine_ls_weighting_details 'calc w=1/[\s^2^(Fo^2^)+(0.0923P)^2^+67.3884P] where P=(Fo^2^+2Fc^2^)/3'
_refine_ls_weighting_scheme calc
_refine_ls_wR_factor_gt 0.1965
_refine_ls_wR_factor_ref 0.2243
_reflns_number_gt 2933
_reflns_number_total 4797
_reflns_threshold_expression >2sigma(I)
_cod_data_source_file cg070144qsi20070208_091217.cif
_cod_data_source_block 2_4H2O
_cod_depositor_comments
;
The following automatic conversions were performed:

'_symmetry_cell_setting' value 'Orthorhombic' changed to
'orthorhombic' according to
/home/saulius/struct/CIF-dictionaries/cif_core.dic dictionary named
'cif_core.dic' version 2.4.1 from 2010-06-29.

Automatic conversion script
Id: cif_fix_values 1715 2011-07-08 13:25:40Z adriana 
;
_cod_original_sg_symbol_H-M Cmca
_cod_database_code 4504243

loop_
_symmetry_equiv_pos_as_xyz
'x, y, z'
'-x, -y+1/2, z+1/2'
'x, -y, -z'
'-x, y+1/2, -z+1/2'
'x+1/2, y+1/2, z'
'-x+1/2, -y+1, z+1/2'
'x+1/2, -y+1/2, -z'
'-x+1/2, y+1, -z+1/2'
'-x, -y, -z'
'x, y-1/2, -z-1/2'
'-x, y, z'
'x, -y-1/2, z-1/2'
'-x+1/2, -y+1/2, -z'
'x+1/2, y, -z-1/2'
'-x+1/2, y+1/2, z'
'x+1/2, -y, z-1/2'

loop_
_atom_site_label
_atom_site_type_symbol
_atom_site_fract_x
_atom_site_fract_y
_atom_site_fract_z
_atom_site_U_iso_or_equiv
_atom_site_adp_type
_atom_site_occupancy
_atom_site_symmetry_multiplicity
_atom_site_calc_flag
_atom_site_refinement_flags
Cu1 Cu 0.21835(3) 0.10033(4) 0.31427(7) 0.0297(3) Uani 1 1 d .
Cu2 Cu 0.0000 -0.11569(6) 0.32021(10) 0.0322(4) Uani 1 2 d S
Cu3 Cu 0.0000 -0.19104(6) 0.19959(10) 0.0328(4) Uani 1 2 d S
O1 O 0.1823(2) 0.0478(3) 0.2482(4) 0.0437(16) Uani 1 1 d .
O2 O 0.2383(2) 0.0421(3) 0.1453(4) 0.0414(16) Uani 1 1 d .
O3 O 0.05025(19) -0.0830(3) 0.2463(5) 0.0423(17) Uani 1 1 d .
O3W O 0.0000 -0.0535(6) 0.4156(9) 0.086(5) Uani 1 2 d S
O4 O 0.0498(2) -0.1475(3) 0.1451(5) 0.054(2) Uani 1 1 d .
O5 O 0.1877(2) 0.1579(3) 0.2442(4) 0.0423(16) Uani 1 1 d .
O6 O 0.23873(19) 0.1530(3) 0.1330(4) 0.0423(17) Uani 1 1 d .
O7 O 0.0496(2) 0.2771(3) 0.2280(5) 0.054(2) Uani 1 1 d .
O8 O 0.0495(2) 0.3402(3) 0.1246(4) 0.0466(18) Uani 1 1 d .
O9 O 0.1733(2) 0.0948(3) 0.4259(5) 0.054(2) Uani 1 1 d .
N1 N 0.1738(4) 0.0926(5) 0.5779(8) 0.089(4) Uani 1 1 d .
C1 C 0.2003(3) 0.0268(4) 0.1815(6) 0.035(2) Uani 1 1 d .
C2 C 0.1756(3) -0.0196(4) 0.1424(6) 0.040(2) Uani 1 1 d .
C3 C 0.1959(4) -0.0488(4) 0.0721(7) 0.058(3) Uani 1 1 d .
H3A H 0.2252 -0.0376 0.0497 0.070 Uiso 1 1 calc R
C4 C 0.1751(4) -0.0917(5) 0.0362(7) 0.070(4) Uani 1 1 d .
H4A H 0.1895 -0.1091 -0.0108 0.084 Uiso 1 1 calc R
C5 C 0.1326(4) -0.1095(4) 0.0694(7) 0.059(3) Uani 1 1 d .
H5A H 0.1181 -0.1395 0.0452 0.071 Uiso 1 1 calc R
C6 C 0.1107(3) -0.0828(4) 0.1401(6) 0.035(2) Uani 1 1 d .
C7 C 0.1324(3) -0.0384(4) 0.1731(6) 0.038(2) Uani 1 1 d .
H7A H 0.1173 -0.0199 0.2183 0.045 Uiso 1 1 calc R
C8 C 0.0669(3) -0.1050(5) 0.1792(8) 0.052(3) Uani 1 1 d .
C9 C 0.0654(3) 0.2972(4) 0.1586(6) 0.033(2) Uani 1 1 d .
C10 C 0.1072(3) 0.2720(4) 0.1130(7) 0.042(2) Uani 1 1 d .
C11 C 0.1208(4) 0.2859(4) 0.0302(7) 0.050(3) Uani 1 1 d .
H11A H 0.1029 0.3107 -0.0012 0.060 Uiso 1 1 calc R
C12 C 0.1604(4) 0.2636(5) -0.0068(7) 0.065(3) Uani 1 1 d .
H12A H 0.1693 0.2735 -0.0632 0.078 Uiso 1 1 calc R
C13 C 0.1869(3) 0.2271(4) 0.0370(6) 0.048(3) Uani 1 1 d .
H13A H 0.2137 0.2122 0.0104 0.057 Uiso 1 1 calc R
C14 C 0.1743(3) 0.2118(3) 0.1219(6) 0.033(2) Uani 1 1 d .
C15 C 0.1337(3) 0.2342(4) 0.1582(6) 0.037(2) Uani 1 1 d .
H15A H 0.1240 0.2238 0.2140 0.044 Uiso 1 1 calc R
C16 C 0.2017(3) 0.1708(4) 0.1702(6) 0.034(2) Uani 1 1 d .
C17 C 0.1884(5) 0.1072(5) 0.4950(10) 0.080(4) Uani 1 1 d .
H17A H 0.2142 0.1306 0.4934 0.096 Uiso 1 1 calc R
C18 C 0.1349(6) 0.0557(7) 0.5840(10) 0.132(7) Uani 1 1 d .
H18A H 0.1251 0.0453 0.5261 0.198 Uiso 1 1 calc R
H18B H 0.1085 0.0723 0.6137 0.198 Uiso 1 1 calc R
H18C H 0.1449 0.0248 0.6162 0.198 Uiso 1 1 calc R
C19 C 0.1967(7) 0.1153(9) 0.6572(11) 0.154(8) Uani 1 1 d .
H19A H 0.2219 0.1391 0.6399 0.231 Uiso 1 1 calc R
H19B H 0.2098 0.0871 0.6923 0.231 Uiso 1 1 calc R
H19C H 0.1733 0.1345 0.6907 0.231 Uiso 1 1 calc R
O2W O 0.0000 -0.2509(12) 0.1009(17) 0.120(10) Uani 1 2 d S
H2WA H 0.0000 -0.296(8) 0.111(12) 0.10(7) Uiso 1 2 d S
H2WB H 0.0000 -0.239(9) 0.072(12) 0.00(4) Uiso 1 2 d S
H3WA H 0.0000 -0.051(4) 0.464(6) 0.00(3) Uiso 1 2 d S
H3WB H 0.0000 -0.225(6) 0.470(9) 0.08(5) Uiso 1 2 d S

loop_
_atom_site_aniso_label
_atom_site_aniso_U_11
_atom_site_aniso_U_22
_atom_site_aniso_U_33
_atom_site_aniso_U_23
_atom_site_aniso_U_13
_atom_site_aniso_U_12
Cu1 0.0194(5) 0.0287(7) 0.0410(6) -0.0016(5) 0.0084(4) -0.0021(5)
Cu2 0.0174(7) 0.0241(9) 0.0550(10) -0.0106(8) 0.000 0.000
Cu3 0.0162(7) 0.0307(10) 0.0516(10) -0.0140(8) 0.000 0.000
O1 0.031(3) 0.044(4) 0.056(4) -0.010(3) 0.009(3) -0.006(3)
O2 0.040(4) 0.040(4) 0.045(4) -0.009(3) 0.008(3) -0.016(3)
O3 0.021(3) 0.038(4) 0.068(5) -0.008(4) 0.003(3) -0.012(3)
O3W 0.095(9) 0.091(10) 0.071(9) -0.065(8) 0.000 0.000
O4 0.041(4) 0.051(5) 0.071(5) -0.017(4) 0.024(3) -0.027(4)
O5 0.034(3) 0.042(4) 0.050(4) 0.006(3) 0.011(3) 0.010(3)
O6 0.028(3) 0.046(5) 0.053(4) 0.010(3) 0.013(3) 0.013(3)
O7 0.034(4) 0.058(5) 0.070(5) 0.019(4) 0.022(3) 0.020(3)
O8 0.034(3) 0.036(4) 0.070(5) 0.012(4) 0.009(3) 0.014(3)
O9 0.055(4) 0.077(6) 0.031(4) -0.008(4) 0.025(3) 0.010(4)
N1 0.082(8) 0.102(10) 0.083(8) 0.000(7) 0.027(7) 0.017(7)
C1 0.019(4) 0.038(6) 0.048(6) 0.012(5) -0.006(4) -0.009(4)
C2 0.026(4) 0.053(7) 0.040(5) 0.014(5) 0.010(4) 0.002(5)
C3 0.055(7) 0.041(8) 0.079(8) 0.004(6) 0.030(6) -0.007(6)
C4 0.096(9) 0.050(8) 0.064(8) -0.012(6) 0.035(7) -0.032(7)
C5 0.059(7) 0.046(8) 0.073(8) -0.016(6) 0.030(6) -0.025(6)
C6 0.035(5) 0.023(6) 0.047(6) 0.005(4) 0.007(4) -0.003(4)
C7 0.041(5) 0.029(6) 0.043(6) -0.001(4) 0.001(4) -0.001(4)
C8 0.032(5) 0.054(8) 0.070(8) 0.018(7) 0.002(5) -0.003(5)
C9 0.024(4) 0.026(6) 0.048(6) -0.025(5) -0.006(4) 0.017(4)
C10 0.026(5) 0.027(6) 0.072(7) -0.005(5) -0.008(5) -0.006(4)
C11 0.051(6) 0.039(7) 0.061(7) 0.008(5) 0.004(5) 0.013(5)
C12 0.060(7) 0.073(9) 0.063(7) 0.017(6) 0.033(6) 0.030(7)
C13 0.045(6) 0.041(7) 0.057(7) -0.002(5) 0.013(5) 0.027(5)
C14 0.023(4) 0.022(5) 0.055(6) -0.014(4) 0.000(4) 0.003(4)
C15 0.027(4) 0.036(6) 0.048(5) -0.005(5) 0.003(4) -0.003(4)
C16 0.022(4) 0.034(6) 0.046(6) -0.005(5) -0.014(4) -0.008(4)
C17 0.077(9) 0.080(11) 0.084(10) 0.025(9) 0.058(8) 0.018(8)
C18 0.166(16) 0.113(14) 0.117(13) -0.012(11) 0.082(12) -0.060(13)
C19 0.137(16) 0.24(3) 0.089(13) 0.005(15) -0.009(12) 0.019(16)
O2W 0.121(14) 0.11(3) 0.13(2) -0.07(2) 0.000 0.000

loop_
_atom_type_symbol
_atom_type_description
_atom_type_scat_dispersion_real
_atom_type_scat_dispersion_imag
_atom_type_scat_source
C C 0.0033 0.0016 'International Tables Vol C Tables 4.2.6.8 and 6.1.1.4'
H H 0.0000 0.0000 'International Tables Vol C Tables 4.2.6.8 and 6.1.1.4'
Cu Cu 0.3201 1.2651 'International Tables Vol C Tables 4.2.6.8 and 6.1.1.4'
N N 0.0061 0.0033 'International Tables Vol C Tables 4.2.6.8 and 6.1.1.4'
O O 0.0106 0.0060 'International Tables Vol C Tables 4.2.6.8 and 6.1.1.4'

loop_
_geom_angle_atom_site_label_1
_geom_angle_atom_site_label_2
_geom_angle_atom_site_label_3
_geom_angle
_geom_angle_site_symmetry_1
_geom_angle_site_symmetry_3
O1 Cu1 O6 171.8(3) . 8_545
O1 Cu1 O5 89.6(3) . .
O6 Cu1 O5 89.6(3) 8_545 .
O1 Cu1 O2 88.7(3) . 8_545
O6 Cu1 O2 89.8(3) 8_545 8_545
O5 Cu1 O2 163.4(2) . 8_545
O1 Cu1 O9 93.6(3) . .
O6 Cu1 O9 94.5(3) 8_545 .
O5 Cu1 O9 102.9(3) . .
O2 Cu1 O9 93.7(3) 8_545 .
O1 Cu1 Cu1 87.94(18) . 8_545
O6 Cu1 Cu1 83.89(17) 8_545 8_545
O5 Cu1 Cu1 83.71(17) . 8_545
O2 Cu1 Cu1 79.74(17) 8_545 8_545
O9 Cu1 Cu1 173.3(2) . 8_545
O8 Cu2 O8 89.7(4) 4_545 10_556
O8 Cu2 O3 168.2(3) 4_545 .
O8 Cu2 O3 88.7(3) 10_556 .
O8 Cu2 O3 88.7(3) 4_545 11
O8 Cu2 O3 168.2(3) 10_556 11
O3 Cu2 O3 90.4(4) . 11
O8 Cu2 O3W 97.0(4) 4_545 .
O8 Cu2 O3W 97.0(4) 10_556 .
O3 Cu2 O3W 94.8(4) . .
O3 Cu2 O3W 94.8(4) 11 .
O8 Cu2 Cu3 83.89(19) 4_545 .
O8 Cu2 Cu3 83.89(19) 10_556 .
O3 Cu2 Cu3 84.3(2) . .
O3 Cu2 Cu3 84.3(2) 11 .
O3W Cu2 Cu3 178.8(4) . .
O7 Cu3 O7 90.9(4) 10_556 4_545
O7 Cu3 O4 88.0(3) 10_556 .
O7 Cu3 O4 168.2(3) 4_545 .
O7 Cu3 O4 168.2(3) 10_556 11
O7 Cu3 O4 88.0(3) 4_545 11
O4 Cu3 O4 90.7(4) . 11
O7 Cu3 O2W 96.3(6) 10_556 .
O7 Cu3 O2W 96.3(6) 4_545 .
O4 Cu3 O2W 95.5(6) . .
O4 Cu3 O2W 95.5(6) 11 .
O7 Cu3 Cu2 84.3(2) 10_556 .
O7 Cu3 Cu2 84.3(2) 4_545 .
O4 Cu3 Cu2 83.9(2) . .
O4 Cu3 Cu2 83.9(2) 11 .
O2W Cu3 Cu2 179.2(8) . .
C1 O1 Cu1 119.8(5) . .
C1 O2 Cu1 127.0(6) . 8_545
C8 O3 Cu2 123.1(6) . .
Cu2 O3W H3WA 137(9) . .
C8 O4 Cu3 124.1(7) . .
C16 O5 Cu1 123.0(6) . .
C16 O6 Cu1 123.9(6) . 8_545
C9 O7 Cu3 124.4(6) . 10_566
C9 O8 Cu2 123.4(6) . 10_566
C17 O9 Cu1 119.2(8) . .
C17 N1 C18 117.1(13) . .
C17 N1 C19 121.2(14) . .
C18 N1 C19 121.7(13) . .
O1 C1 O2 124.6(8) . .
O1 C1 C2 118.0(7) . .
O2 C1 C2 117.3(8) . .
C7 C2 C3 115.4(9) . .
C7 C2 C1 122.8(9) . .
C3 C2 C1 121.7(8) . .
C4 C3 C2 123.5(10) . .
C4 C3 H3A 118.2 . .
C2 C3 H3A 118.2 . .
C3 C4 C5 119.2(11) . .
C3 C4 H4A 120.4 . .
C5 C4 H4A 120.4 . .
C4 C5 C6 120.4(10) . .
C4 C5 H5A 119.8 . .
C6 C5 H5A 119.8 . .
C7 C6 C5 118.4(8) . .
C7 C6 C8 122.0(9) . .
C5 C6 C8 119.4(9) . .
C6 C7 C2 123.0(9) . .
C6 C7 H7A 118.5 . .
C2 C7 H7A 118.5 . .
O3 C8 O4 124.1(9) . .
O3 C8 C6 118.2(10) . .
O4 C8 C6 117.6(10) . .
O7 C9 O8 123.9(7) . .
O7 C9 C10 119.8(9) . .
O8 C9 C10 116.2(9) . .
C11 C10 C15 119.0(9) . .
C11 C10 C9 122.6(9) . .
C15 C10 C9 118.4(9) . .
C12 C11 C10 120.3(10) . .
C12 C11 H11A 119.8 . .
C10 C11 H11A 119.9 . .
C13 C12 C11 121.2(10) . .
C13 C12 H12A 119.4 . .
C11 C12 H12A 119.4 . .
C12 C13 C14 120.4(9) . .
C12 C13 H13A 119.8 . .
C14 C13 H13A 119.8 . .
C15 C14 C13 117.8(8) . .
C15 C14 C16 120.6(9) . .
C13 C14 C16 121.5(8) . .
C14 C15 C10 121.3(9) . .
C14 C15 H15A 119.4 . .
C10 C15 H15A 119.4 . .
O5 C16 O6 125.1(9) . .
O5 C16 C14 118.3(8) . .
O6 C16 C14 116.6(8) . .
O9 C17 N1 130.1(14) . .
O9 C17 H17A 114.9 . .
N1 C17 H17A 114.9 . .
N1 C18 H18A 109.5 . .
N1 C18 H18B 109.5 . .
H18A C18 H18B 109.5 . .
N1 C18 H18C 109.5 . .
H18A C18 H18C 109.5 . .
H18B C18 H18C 109.5 . .
N1 C19 H19A 109.5 . .
N1 C19 H19B 109.5 . .
H19A C19 H19B 109.5 . .
N1 C19 H19C 109.5 . .
H19A C19 H19C 109.5 . .
H19B C19 H19C 109.5 . .
Cu3 O2W H2WA 127(10) . .
Cu3 O2W H2WB 101(10) . .
H2WA O2W H2WB 131(10) . .

loop_
_geom_bond_atom_site_label_1
_geom_bond_atom_site_label_2
_geom_bond_distance
_geom_bond_site_symmetry_2
Cu1 O1 1.942(6) .
Cu1 O6 1.958(6) 8_545
Cu1 O5 1.989(6) .
Cu1 O2 1.996(6) 8_545
Cu1 O9 2.121(6) .
Cu1 Cu1 2.6388(19) 8_545
Cu2 O8 1.960(6) 4_545
Cu2 O8 1.960(6) 10_556
Cu2 O3 1.979(6) .
Cu2 O3 1.979(6) 11
Cu2 O3W 2.133(11) .
Cu2 Cu3 2.637(2) .
Cu3 O7 1.943(6) 10_556
Cu3 O7 1.943(6) 4_545
Cu3 O4 1.954(6) .
Cu3 O4 1.954(6) 11
Cu3 O2W 2.13(3) .
O1 C1 1.252(10) .
O2 C1 1.257(9) .
O2 Cu1 1.996(6) 8_545
O3 C8 1.251(12) .
O3W H3WA 0.75(9) .
O4 C8 1.280(12) .
O5 C16 1.236(10) .
O6 C16 1.262(10) .
O6 Cu1 1.958(6) 8_545
O7 C9 1.252(11) .
O7 Cu3 1.943(6) 10_566
O8 C9 1.279(10) .
O8 Cu2 1.960(6) 10_566
O9 C17 1.176(16) .
N1 C17 1.376(16) .
N1 C18 1.433(17) .
N1 C19 1.481(19) .
C1 C2 1.478(13) .
C2 C7 1.379(12) .
C2 C3 1.416(13) .
C3 C4 1.341(14) .
C3 H3A 0.9300 .
C4 C5 1.366(13) .
C4 H4A 0.9300 .
C5 C6 1.410(13) .
C5 H5A 0.9300 .
C6 C7 1.366(12) .
C6 C8 1.470(12) .
C7 H7A 0.9300 .
C9 C10 1.497(12) .
C10 C11 1.362(13) .
C10 C15 1.387(12) .
C11 C12 1.363(13) .
C11 H11A 0.9300 .
C12 C13 1.353(13) .
C12 H12A 0.9300 .
C13 C14 1.394(12) .
C13 H13A 0.9300 .
C14 C15 1.382(11) .
C14 C16 1.479(12) .
C15 H15A 0.9300 .
C17 H17A 0.9300 .
C18 H18A 0.9600 .
C18 H18B 0.9600 .
C18 H18C 0.9600 .
C19 H19A 0.9600 .
C19 H19B 0.9600 .
C19 H19C 0.9600 .
O2W H2WA 1.14(19) .
O2W H2WB 0.53(17) .
